data_7021240
loop_
_publ_author_name
'G\'omez, Ver\'onica'
'Lillo, Vanesa'
'Escudero-Ad\'an, Eduardo C'
'Martin, Eddy'
'Gal\'an-Mascar\'os, Jos\'e Ram\'on'

_publ_section_title
;
 Aqueous synthesis of sulfonate-functionalized 1,2,4-triazole ligands and
 their 2D Cd(2+) coordination networks: crystal structure and
 photoluminescent properties.
;
_journal_issue 18
_journal_name_full 'Dalton transactions (Cambridge, England : 2003)'
_journal_page_first 6374
_journal_page_last 6380
_journal_paper_doi 10.1039/c3dt33066d
_journal_volume 42
_journal_year 2013
_chemical_formula_sum 'C4 H6 Cd Cl N3 O3 S'
_chemical_formula_weight 324.03
_chemical_name_systematic
;
?
;
_space_group_IT_number 2
_symmetry_cell_setting triclinic
_symmetry_space_group_name_Hall '-P 1'
_symmetry_space_group_name_H-M 'P -1'
_atom_sites_solution_hydrogens geom
_atom_sites_solution_primary direct
_atom_sites_solution_secondary difmap
_audit_creation_method SHELXL-97
_cell_angle_alpha 94.4470(10)
_cell_angle_beta 102.6400(10)
_cell_angle_gamma 91.3460(10)
_cell_formula_units_Z 2
_cell_length_a 6.1479(3)
_cell_length_b 7.9347(4)
_cell_length_c 8.5948(5)
_cell_measurement_temperature 100(2)
_cell_volume 407.52(4)
_computing_cell_refinement 'Bruker APEX2 v2011.4-0'
_computing_data_collection 'Bruker APEX2 v2011.4-0'
_computing_data_reduction 'Bruker SAINT V7.60A'
_computing_molecular_graphics 'Bruker SHELXTL'
_computing_publication_material 'Bruker SHELXTL'
_computing_structure_refinement 'SHELXS-97 (Sheldrick, 2008)'
_computing_structure_solution Sir2011
_diffrn_ambient_temperature 100(2)
_diffrn_detector_area_resol_mean 512
_diffrn_detector_type '4K CCD area detector APEX II'
_diffrn_measured_fraction_theta_full 0.998
_diffrn_measured_fraction_theta_max 0.948
_diffrn_measurement_device_type 'APEX DUO Kappa 4-axis goniometer'
_diffrn_measurement_method
;
Fullsphere data collection, phi and omega scans
;
_diffrn_measurement_specimen_support 'magnetic support whith MicroMount'
_diffrn_radiation_monochromator 'Quazar MX Multilayer Optics'
_diffrn_radiation_type MoK\a
_diffrn_radiation_wavelength 0.71073
_diffrn_reflns_av_R_equivalents 0.0000
_diffrn_reflns_av_sigmaI/netI 0.0133
_diffrn_reflns_limit_h_max 8
_diffrn_reflns_limit_h_min -8
_diffrn_reflns_limit_k_max 10
_diffrn_reflns_limit_k_min -10
_diffrn_reflns_limit_l_max 12
_diffrn_reflns_limit_l_min 0
_diffrn_reflns_number 4273
_diffrn_reflns_theta_full 27.50
_diffrn_reflns_theta_max 30.00
_diffrn_reflns_theta_min 2.44
_diffrn_source 'Micorfocus source E025 IuS'
_diffrn_source_current 0.6
_diffrn_source_power 50
_diffrn_source_size '0.2 mm x 0.2 mm fine focus'
_diffrn_source_type 'Bruker APEX DUO'
_exptl_absorpt_coefficient_mu 3.237
_exptl_absorpt_correction_T_max 0.8814
_exptl_absorpt_correction_T_min 0.5637
_exptl_absorpt_correction_type empirical
_exptl_absorpt_process_details
;
SADABS Version 2008/1 Bruker-Nonius
Blessing, Acta Cryst. (1995) A51 33-38
;
_exptl_crystal_colour colorless
_exptl_crystal_density_diffrn 2.641
_exptl_crystal_density_method 'not measured'
_exptl_crystal_F_000 312
_exptl_crystal_size_max 0.20
_exptl_crystal_size_mid 0.08
_exptl_crystal_size_min 0.04
_refine_diff_density_max 0.559
_refine_diff_density_min -0.589
_refine_diff_density_rms 0.123
_refine_ls_extinction_method none
_refine_ls_goodness_of_fit_ref 1.132
_refine_ls_hydrogen_treatment noref
_refine_ls_matrix_type full
_refine_ls_number_parameters 122
_refine_ls_number_reflns 4273
_refine_ls_number_restraints 0
_refine_ls_restrained_S_all 1.132
_refine_ls_R_factor_all 0.0167
_refine_ls_R_factor_gt 0.0163
_refine_ls_shift/su_max 0.001
_refine_ls_shift/su_mean 0.000
_refine_ls_structure_factor_coef Fsqd
_refine_ls_weighting_details 'calc w=1/[\s^2^(Fo^2^)+(0.0290P)^2^+0.1908P] where P=(Fo^2^+2Fc^2^)/3'
_refine_ls_weighting_scheme calc
_refine_ls_wR_factor_gt 0.0511
_refine_ls_wR_factor_ref 0.0514
_reflns_number_gt 4174
_reflns_number_total 4273
_reflns_threshold_expression >2sigma(I)
_cod_data_source_file c3dt33066d.txt
_cod_data_source_block 30
_cod_depositor_comments
;
The following automatic conversions were performed:
'_diffrn_measurement_specimen_suppport' tag replaced with
'_diffrn_measurement_specimen_support'.

Automatic conversion script
Id: cif_correct_tags 1440 2010-10-19 06:21:57Z saulius 

The following automatic conversions were performed:

'_symmetry_cell_setting' value 'Triclinic' changed to 'triclinic'
according to /home/saulius/struct/CIF-dictionaries/cif_core.dic
dictionary named 'cif_core.dic' version 2.4.2 from 2011-04-26.

Automatic conversion script
Id: cif_fix_values 1891 2012-01-12 08:04:46Z andrius 
;
_cod_database_code 7021240

loop_
_symmetry_equiv_pos_as_xyz
'x, y, z'
'-x, -y, -z'

loop_
_atom_site_label
_atom_site_type_symbol
_atom_site_fract_x
_atom_site_fract_y
_atom_site_fract_z
_atom_site_U_iso_or_equiv
_atom_site_adp_type
_atom_site_occupancy
_atom_site_symmetry_multiplicity
_atom_site_calc_flag
_atom_site_refinement_flags
Cd1 Cd 0.5000 0.5000 0.5000 0.00698(4) Uani 1 2 d S
Cd2 Cd 0.5000 1.0000 0.5000 0.00708(4) Uani 1 2 d S
Cl1 Cl 0.77820(4) 0.75691(4) 0.53278(3) 0.00936(6) Uani 1 1 d .
S1 S 1.60502(4) 1.22266(4) 1.18096(3) 0.00694(6) Uani 1 1 d .
N1 N 0.76724(17) 1.18028(13) 0.66317(12) 0.00901(19) Uani 1 1 d .
N2 N 1.07329(16) 1.28852(13) 0.82196(12) 0.00840(19) Uani 1 1 d .
N3 N 0.76205(17) 1.35421(13) 0.66615(12) 0.00949(19) Uani 1 1 d .
O1 O 1.63064(15) 1.07928(12) 1.27985(11) 0.01029(17) Uani 1 1 d .
O2 O 1.76135(15) 1.22125(13) 1.07579(11) 0.01035(18) Uani 1 1 d .
O3 O 1.61182(15) 1.38662(11) 1.27278(10) 0.01030(17) Uani 1 1 d .
C1 C 1.3006(2) 1.30821(18) 0.92230(16) 0.0113(2) Uani 1 1 d .
H1A H 1.3301 1.4273 0.9674 0.014 Uiso 1 1 calc R
H1B H 1.4096 1.2812 0.8555 0.014 Uiso 1 1 calc R
C2 C 1.33123(19) 1.19288(16) 1.05779(14) 0.0092(2) Uani 1 1 d .
H2A H 1.3063 1.0735 1.0129 0.011 Uiso 1 1 calc R
H2B H 1.2199 1.2177 1.1231 0.011 Uiso 1 1 calc R
C3 C 0.9478(2) 1.41595(16) 0.76140(15) 0.0100(2) Uani 1 1 d .
H3 H 0.9883 1.5330 0.7845 0.012 Uiso 1 1 calc R
C4 C 0.9563(2) 1.14413(16) 0.75655(14) 0.0096(2) Uani 1 1 d .
H4 H 1.0040 1.0331 0.7754 0.012 Uiso 1 1 calc R

loop_
_atom_site_aniso_label
_atom_site_aniso_U_11
_atom_site_aniso_U_22
_atom_site_aniso_U_33
_atom_site_aniso_U_23
_atom_site_aniso_U_13
_atom_site_aniso_U_12
Cd1 0.00739(7) 0.00603(7) 0.00700(7) 0.00091(4) 0.00027(4) 0.00086(4)
Cd2 0.00745(7) 0.00589(7) 0.00723(7) 0.00074(4) 0.00017(4) -0.00038(4)
Cl1 0.00863(12) 0.00785(14) 0.01149(13) 0.00131(10) 0.00181(9) 0.00034(9)
S1 0.00716(12) 0.00708(14) 0.00638(12) 0.00085(10) 0.00098(9) 0.00047(9)
N1 0.0095(4) 0.0071(5) 0.0098(4) 0.0012(4) 0.0007(4) 0.0004(4)
N2 0.0069(4) 0.0084(5) 0.0089(4) 0.0021(4) -0.0009(3) -0.0002(4)
N3 0.0099(4) 0.0070(5) 0.0107(4) 0.0011(4) 0.0004(4) 0.0007(4)
O1 0.0111(4) 0.0102(4) 0.0103(4) 0.0046(3) 0.0023(3) 0.0023(3)
O2 0.0092(4) 0.0125(5) 0.0099(4) 0.0015(3) 0.0033(3) 0.0002(3)
O3 0.0127(4) 0.0083(4) 0.0095(4) -0.0017(3) 0.0027(3) -0.0008(3)
C1 0.0077(5) 0.0145(6) 0.0104(5) 0.0042(4) -0.0020(4) -0.0017(4)
C2 0.0083(5) 0.0097(6) 0.0088(5) 0.0018(4) 0.0000(4) -0.0003(4)
C3 0.0092(5) 0.0090(6) 0.0111(5) 0.0010(4) 0.0003(4) 0.0003(4)
C4 0.0087(5) 0.0082(6) 0.0110(5) 0.0012(4) 0.0003(4) 0.0003(4)

loop_
_atom_type_symbol
_atom_type_description
_atom_type_scat_dispersion_real
_atom_type_scat_dispersion_imag
_atom_type_scat_source
C C 0.0033 0.0016 'International Tables Vol C Tables 4.2.6.8 and 6.1.1.4'
H H 0.0000 0.0000 'International Tables Vol C Tables 4.2.6.8 and 6.1.1.4'
N N 0.0061 0.0033 'International Tables Vol C Tables 4.2.6.8 and 6.1.1.4'
O O 0.0106 0.0060 'International Tables Vol C Tables 4.2.6.8 and 6.1.1.4'
Cl Cl 0.1484 0.1585 'International Tables Vol C Tables 4.2.6.8 and 6.1.1.4'
Cd Cd -0.8075 1.2024 'International Tables Vol C Tables 4.2.6.8 and 6.1.1.4'
S S 0.1246 0.1234 'International Tables Vol C Tables 4.2.6.8 and 6.1.1.4'

loop_
_geom_angle_atom_site_label_1
_geom_angle_atom_site_label_2
_geom_angle_atom_site_label_3
_geom_angle
_geom_angle_site_symmetry_1
_geom_angle_site_symmetry_3
N3 Cd1 N3 180.0 2_676 1_545
N3 Cd1 O3 92.02(3) 2_676 2_777
N3 Cd1 O3 87.98(3) 1_545 2_777
N3 Cd1 O3 87.98(3) 2_676 1_444
N3 Cd1 O3 92.02(3) 1_545 1_444
O3 Cd1 O3 180.0 2_777 1_444
N3 Cd1 Cl1 89.37(3) 2_676 .
N3 Cd1 Cl1 90.63(3) 1_545 .
O3 Cd1 Cl1 88.21(2) 2_777 .
O3 Cd1 Cl1 91.79(2) 1_444 .
N3 Cd1 Cl1 90.63(3) 2_676 2_666
N3 Cd1 Cl1 89.37(3) 1_545 2_666
O3 Cd1 Cl1 91.79(2) 2_777 2_666
O3 Cd1 Cl1 88.21(2) 1_444 2_666
Cl1 Cd1 Cl1 180.000(2) . 2_666
N1 Cd2 N1 180.00(6) 2_676 .
N1 Cd2 O1 89.04(3) 2_676 2_777
N1 Cd2 O1 90.96(3) . 2_777
N1 Cd2 O1 90.96(3) 2_676 1_454
N1 Cd2 O1 89.04(3) . 1_454
O1 Cd2 O1 180.0 2_777 1_454
N1 Cd2 Cl1 90.15(3) 2_676 .
N1 Cd2 Cl1 89.85(3) . .
O1 Cd2 Cl1 90.00(2) 2_777 .
O1 Cd2 Cl1 90.00(2) 1_454 .
N1 Cd2 Cl1 89.85(3) 2_676 2_676
N1 Cd2 Cl1 90.15(3) . 2_676
O1 Cd2 Cl1 90.00(2) 2_777 2_676
O1 Cd2 Cl1 90.00(2) 1_454 2_676
Cl1 Cd2 Cl1 180.000(12) . 2_676
Cd1 Cl1 Cd2 99.804(10) . .
O2 S1 O3 111.56(6) . .
O2 S1 O1 112.20(5) . .
O3 S1 O1 113.61(5) . .
O2 S1 C2 107.53(6) . .
O3 S1 C2 106.50(6) . .
O1 S1 C2 104.86(6) . .
C4 N1 N3 107.24(10) . .
C4 N1 Cd2 128.92(9) . .
N3 N1 Cd2 123.57(7) . .
C4 N2 C3 105.63(10) . .
C4 N2 C1 128.47(11) . .
C3 N2 C1 125.52(11) . .
C3 N3 N1 107.21(10) . .
C3 N3 Cd1 127.27(9) . 1_565
N1 N3 Cd1 124.79(8) . 1_565
S1 O1 Cd2 136.34(5) . 1_656
S1 O3 Cd1 138.39(5) . 1_666
N2 C1 C2 111.24(10) . .
N2 C1 H1A 109.4 . .
C2 C1 H1A 109.4 . .
N2 C1 H1B 109.4 . .
C2 C1 H1B 109.4 . .
H1A C1 H1B 108.0 . .
C1 C2 S1 110.55(8) . .
C1 C2 H2A 109.5 . .
S1 C2 H2A 109.5 . .
C1 C2 H2B 109.5 . .
S1 C2 H2B 109.5 . .
H2A C2 H2B 108.1 . .
N3 C3 N2 110.00(11) . .
N3 C3 H3 125.0 . .
N2 C3 H3 125.0 . .
N1 C4 N2 109.90(11) . .
N1 C4 H4 125.0 . .
N2 C4 H4 125.0 . .

loop_
_geom_bond_atom_site_label_1
_geom_bond_atom_site_label_2
_geom_bond_distance
_geom_bond_site_symmetry_2
Cd1 N3 2.3043(10) 2_676
Cd1 N3 2.3043(10) 1_545
Cd1 O3 2.3324(9) 2_777
Cd1 O3 2.3324(9) 1_444
Cd1 Cl1 2.5877(3) .
Cd1 Cl1 2.5877(3) 2_666
Cd2 N1 2.2983(10) 2_676
Cd2 N1 2.2983(10) .
Cd2 O1 2.3339(9) 2_777
Cd2 O1 2.3339(9) 1_454
Cd2 Cl1 2.5987(3) .
Cd2 Cl1 2.5987(3) 2_676
S1 O2 1.4560(9) .
S1 O3 1.4631(9) .
S1 O1 1.4633(9) .
S1 C2 1.7811(12) .
N1 C4 1.3116(15) .
N1 N3 1.3796(15) .
N2 C4 1.3530(16) .
N2 C3 1.3532(16) .
N2 C1 1.4707(15) .
N3 C3 1.3100(16) .
N3 Cd1 2.3043(10) 1_565
O1 Cd2 2.3339(9) 1_656
O3 Cd1 2.3324(9) 1_666
C1 C2 1.5187(17) .
C1 H1A 0.9900 .
C1 H1B 0.9900 .
C2 H2A 0.9900 .
C2 H2B 0.9900 .
C3 H3 0.9500 .
C4 H4 0.9500 .

loop_
_geom_torsion_atom_site_label_1
_geom_torsion_atom_site_label_2
_geom_torsion_atom_site_label_3
_geom_torsion_atom_site_label_4
_geom_torsion
_geom_torsion_site_symmetry_1
_geom_torsion_site_symmetry_4
N3 Cd1 Cl1 Cd2 30.15(3) 2_676 .
N3 Cd1 Cl1 Cd2 -149.85(3) 1_545 .
O3 Cd1 Cl1 Cd2 -61.90(2) 2_777 .
O3 Cd1 Cl1 Cd2 118.10(2) 1_444 .
Cl1 Cd1 Cl1 Cd2 30(100) 2_666 .
N1 Cd2 Cl1 Cd1 -29.35(3) 2_676 .
N1 Cd2 Cl1 Cd1 150.65(3) . .
O1 Cd2 Cl1 Cd1 59.69(2) 2_777 .
O1 Cd2 Cl1 Cd1 -120.31(2) 1_454 .
Cl1 Cd2 Cl1 Cd1 -6(16) 2_676 .
N1 Cd2 N1 C4 124(61) 2_676 .
O1 Cd2 N1 C4 76.64(11) 2_777 .
O1 Cd2 N1 C4 -103.36(11) 1_454 .
Cl1 Cd2 N1 C4 -13.36(10) . .
Cl1 Cd2 N1 C4 166.64(10) 2_676 .
N1 Cd2 N1 N3 -63(61) 2_676 .
O1 Cd2 N1 N3 -110.11(9) 2_777 .
O1 Cd2 N1 N3 69.89(9) 1_454 .
Cl1 Cd2 N1 N3 159.89(9) . .
Cl1 Cd2 N1 N3 -20.11(9) 2_676 .
C4 N1 N3 C3 -0.14(13) . .
Cd2 N1 N3 C3 -174.65(8) . .
C4 N1 N3 Cd1 170.67(8) . 1_565
Cd2 N1 N3 Cd1 -3.84(13) . 1_565
O2 S1 O1 Cd2 168.92(7) . 1_656
O3 S1 O1 Cd2 41.22(9) . 1_656
C2 S1 O1 Cd2 -74.67(9) . 1_656
O2 S1 O3 Cd1 -162.98(7) . 1_666
O1 S1 O3 Cd1 -34.95(10) . 1_666
C2 S1 O3 Cd1 79.97(9) . 1_666
C4 N2 C1 C2 -49.14(17) . .
C3 N2 C1 C2 138.92(12) . .
N2 C1 C2 S1 -178.45(9) . .
O2 S1 C2 C1 -47.04(11) . .
O3 S1 C2 C1 72.66(10) . .
O1 S1 C2 C1 -166.62(9) . .
N1 N3 C3 N2 -0.56(14) . .
Cd1 N3 C3 N2 -171.08(8) 1_565 .
C4 N2 C3 N3 1.02(14) . .
C1 N2 C3 N3 174.48(11) . .
N3 N1 C4 N2 0.79(13) . .
Cd2 N1 C4 N2 174.91(8) . .
C3 N2 C4 N1 -1.11(14) . .
C1 N2 C4 N1 -174.31(11) . .
